data_7243030
loop_
_publ_author_name
'G\'omez-Paz, Olaya'
'Carballo, Rosa'
'Lago, Ana B.'
'V\'azquez-L\'opez, Ezequiel M.'

_publ_section_title
;
 Polymorphism in a two-dimensional copper(i) metal--organic framework with
 the ligand bis(4-pyridylthio)methane
;
_journal_issue 26
_journal_name_full CrystEngComm
_journal_page_first 4658
_journal_page_last 4666
_journal_paper_doi 10.1039/D1CE00461A
_journal_volume 23
_journal_year 2021
_chemical_formula_moiety 'C11 H10 Cl Cu N2 S2'
_chemical_formula_sum 'C11 H10 Cl Cu N2 S2'
_chemical_formula_weight 333.32
_space_group_IT_number 14
_space_group_name_Hall '-P 2yn'
_space_group_name_H-M_alt 'P 1 21/n 1'
_symmetry_cell_setting Monoclinic'
_symmetry_space_group_name_H-M 'P 1 21/n 1'
_atom_sites_solution_hydrogens geom
_atom_sites_solution_primary direct
_atom_sites_solution_secondary difmap
_audit_creation_method SHELXL-97
_audit_update_record
;
2020-12-22 deposited with the CCDC.	2021-06-09 downloaded from the CCDC.
;
_cell_angle_alpha 90.00
_cell_angle_beta 90.8316(18)
_cell_angle_gamma 90.00
_cell_formula_units_Z 4
_cell_length_a 7.1650(4)
_cell_length_b 12.9313(8)
_cell_length_c 13.5000(8)
_cell_measurement_reflns_used 9872
_cell_measurement_temperature 100(2)
_cell_measurement_theta_max 28.35
_cell_measurement_theta_min 3.02
_cell_volume 1250.68(13)
_computing_cell_refinement 'Bruker SAINT'
_computing_data_collection 'Bruker APEX3'
_computing_data_reduction 'Bruker SAINT'
_computing_structure_refinement 'SHELXL-97 (Sheldrick, 1997)'
_computing_structure_solution 'SHELXS-97 (Sheldrick, 1990)'
_diffrn_ambient_temperature 100(2)
_diffrn_measured_fraction_theta_full 0.999
_diffrn_measured_fraction_theta_max 0.999
_diffrn_measurement_device_type 'Bruker D8 Venture Photon 100 CMOS'
_diffrn_measurement_method '\f and \w scans'
_diffrn_radiation_monochromator graphite
_diffrn_radiation_source 'fine-focus sealed tube'
_diffrn_radiation_type MoK\a
_diffrn_radiation_wavelength 0.71073
_diffrn_reflns_av_R_equivalents 0.0336
_diffrn_reflns_av_sigmaI/netI 0.0166
_diffrn_reflns_limit_h_max 9
_diffrn_reflns_limit_h_min -9
_diffrn_reflns_limit_k_max 17
_diffrn_reflns_limit_k_min -17
_diffrn_reflns_limit_l_max 17
_diffrn_reflns_limit_l_min -18
_diffrn_reflns_number 35022
_diffrn_reflns_theta_full 28.35
_diffrn_reflns_theta_max 28.35
_diffrn_reflns_theta_min 2.18
_diffrn_standards_number 0
_exptl_absorpt_coefficient_mu 2.269
_exptl_absorpt_correction_T_max 0.8483
_exptl_absorpt_correction_T_min 0.5826
_exptl_absorpt_correction_type multi-scan
_exptl_absorpt_process_details 'SADABS-2016/2 (Bruker AXS Inc.)'
_exptl_crystal_colour green
_exptl_crystal_density_diffrn 1.770
_exptl_crystal_density_method 'not measured'
_exptl_crystal_description prism
_exptl_crystal_F_000 672
_exptl_crystal_size_max 0.27
_exptl_crystal_size_mid 0.08
_exptl_crystal_size_min 0.08
_refine_diff_density_max 0.357
_refine_diff_density_min -0.352
_refine_diff_density_rms 0.069
_refine_ls_extinction_method none
_refine_ls_goodness_of_fit_ref 1.058
_refine_ls_hydrogen_treatment mixed
_refine_ls_matrix_type full
_refine_ls_number_parameters 154
_refine_ls_number_reflns 3121
_refine_ls_number_restraints 0
_refine_ls_restrained_S_all 1.058
_refine_ls_R_factor_all 0.0289
_refine_ls_R_factor_gt 0.0228
_refine_ls_shift/su_max 0.001
_refine_ls_shift/su_mean 0.000
_refine_ls_structure_factor_coef Fsqd
_refine_ls_weighting_details 'calc w=1/[\s^2^(Fo^2^)+(0.0200P)^2^+1.2104P] where P=(Fo^2^+2Fc^2^)/3'
_refine_ls_weighting_scheme calc
_refine_ls_wR_factor_gt 0.0499
_refine_ls_wR_factor_ref 0.0519
_reflns_number_gt 2775
_reflns_number_total 3121
_reflns_threshold_expression >2sigma(I)
_cod_data_source_file d1ce00461a3.cif
_cod_data_source_block 1
_cod_depositor_comments 'Adding full bibliography for 7243030--7243032.cif.'
_cod_original_sg_symbol_H-M P2(1)/n
_cod_database_code 7243030

loop_
_symmetry_equiv_pos_as_xyz
'x, y, z'
'-x+1/2, y+1/2, -z+1/2'
'-x, -y, -z'
'x-1/2, -y-1/2, z-1/2'

loop_
_atom_site_label
_atom_site_type_symbol
_atom_site_fract_x
_atom_site_fract_y
_atom_site_fract_z
_atom_site_U_iso_or_equiv
_atom_site_adp_type
_atom_site_occupancy
_atom_site_symmetry_multiplicity
_atom_site_calc_flag
_atom_site_refinement_flags
_atom_site_disorder_assembly
_atom_site_disorder_group
Cu1 Cu 0.03284(3) 0.578858(16) 0.096176(14) 0.01259(6) Uani 1 1 d . . .
Cl1 Cl 0.13844(5) 0.58301(3) -0.07284(3) 0.01271(8) Uani 1 1 d . . .
S1 S -0.71329(6) 0.87031(3) 0.13174(3) 0.01452(9) Uani 1 1 d . . .
S2 S -0.77382(5) 0.92840(3) -0.08004(3) 0.01335(9) Uani 1 1 d . . .
N1 N -0.17898(18) 0.68381(10) 0.09803(10) 0.0108(3) Uani 1 1 d . . .
N2 N 0.24207(19) 0.57927(11) 0.19518(10) 0.0117(3) Uani 1 1 d . . .
C1 C -0.2137(2) 0.74666(12) 0.17570(12) 0.0119(3) Uani 1 1 d . . .
H1 H -0.1216 0.7517 0.2268 0.014 Uiso 1 1 calc R . .
C2 C -0.3750(2) 0.80385(12) 0.18515(12) 0.0119(3) Uani 1 1 d . . .
H2 H -0.3929 0.8466 0.2415 0.014 Uiso 1 1 calc R . .
C3 C -0.5114(2) 0.79782(12) 0.11041(11) 0.0099(3) Uani 1 1 d . . .
C4 C -0.4770(2) 0.73511(12) 0.02839(11) 0.0113(3) Uani 1 1 d . . .
H4 H -0.5653 0.7301 -0.0245 0.014 Uiso 1 1 calc R . .
C5 C -0.3108(2) 0.68041(12) 0.02616(11) 0.0110(3) Uani 1 1 d . . .
H5 H -0.2886 0.6377 -0.0297 0.013 Uiso 1 1 calc R . .
C6 C -0.8576(2) 0.85212(13) 0.02345(11) 0.0122(3) Uani 1 1 d . . .
H6A H -0.9873 0.8726 0.0383 0.015 Uiso 1 1 calc R . .
H6B H -0.8581 0.7780 0.0050 0.015 Uiso 1 1 calc R . .
C7 C -0.9635(2) 0.92025(12) -0.16402(11) 0.0103(3) Uani 1 1 d . . .
C8 C -1.1332(2) 0.87224(13) -0.14450(12) 0.0130(3) Uani 1 1 d . . .
H8 H -1.1519 0.8377 -0.0834 0.016 Uiso 1 1 calc R . .
C10 C 0.4089(2) 0.53528(12) 0.17611(12) 0.0117(3) Uani 1 1 d . . .
H10 H 0.4258 0.5044 0.1130 0.014 Uiso 1 1 calc R . .
C9 C 0.2259(2) 0.62423(13) 0.28432(12) 0.0134(3) Uani 1 1 d . . .
H9 H 0.1100 0.6557 0.2996 0.016 Uiso 1 1 calc R . .
C11 C -0.9438(2) 0.96731(12) -0.25675(12) 0.0116(3) Uani 1 1 d . . .
H11 H -0.8303 1.0007 -0.2733 0.014 Uiso 1 1 calc R . .

loop_
_atom_site_aniso_label
_atom_site_aniso_U_11
_atom_site_aniso_U_22
_atom_site_aniso_U_33
_atom_site_aniso_U_23
_atom_site_aniso_U_13
_atom_site_aniso_U_12
Cu1 0.01120(10) 0.01610(11) 0.01045(10) -0.00150(7) -0.00093(7) 0.00182(8)
Cl1 0.01672(18) 0.01244(18) 0.00904(17) -0.00156(13) 0.00322(13) -0.00196(14)
S1 0.01454(19) 0.0170(2) 0.01189(19) -0.00399(15) -0.00313(14) 0.00739(16)
S2 0.01012(18) 0.0152(2) 0.01464(19) 0.00383(15) -0.00257(14) -0.00208(15)
N1 0.0095(6) 0.0113(6) 0.0117(6) -0.0006(5) 0.0009(5) -0.0011(5)
N2 0.0123(6) 0.0121(6) 0.0105(6) -0.0001(5) 0.0001(5) -0.0007(5)
C1 0.0115(7) 0.0130(8) 0.0110(7) -0.0010(6) -0.0025(6) -0.0001(6)
C2 0.0146(8) 0.0107(7) 0.0105(7) -0.0022(6) -0.0006(6) 0.0004(6)
C3 0.0101(7) 0.0082(7) 0.0113(7) 0.0010(6) 0.0005(6) 0.0006(6)
C4 0.0121(7) 0.0121(7) 0.0095(7) 0.0003(6) -0.0016(6) -0.0012(6)
C5 0.0137(7) 0.0105(7) 0.0087(7) -0.0011(6) 0.0011(6) -0.0021(6)
C6 0.0114(7) 0.0136(8) 0.0117(7) 0.0019(6) -0.0011(6) 0.0008(6)
C7 0.0104(7) 0.0098(7) 0.0106(7) -0.0011(6) -0.0007(6) 0.0012(6)
C8 0.0133(7) 0.0151(8) 0.0106(7) 0.0030(6) 0.0003(6) -0.0019(6)
C10 0.0140(7) 0.0109(7) 0.0102(7) -0.0008(6) 0.0019(6) -0.0012(6)
C9 0.0111(7) 0.0167(8) 0.0123(7) -0.0008(6) 0.0010(6) 0.0034(6)
C11 0.0100(7) 0.0115(7) 0.0134(7) 0.0011(6) 0.0026(6) -0.0007(6)

loop_
_atom_type_symbol
_atom_type_description
_atom_type_scat_dispersion_real
_atom_type_scat_dispersion_imag
_atom_type_scat_source
C C 0.0033 0.0016 'International Tables Vol C Tables 4.2.6.8 and 6.1.1.4'
H H 0.0000 0.0000 'International Tables Vol C Tables 4.2.6.8 and 6.1.1.4'
N N 0.0061 0.0033 'International Tables Vol C Tables 4.2.6.8 and 6.1.1.4'
O O 0.0106 0.0060 'International Tables Vol C Tables 4.2.6.8 and 6.1.1.4'
S S 0.1246 0.1234 'International Tables Vol C Tables 4.2.6.8 and 6.1.1.4'
Cl Cl 0.1484 0.1585 'International Tables Vol C Tables 4.2.6.8 and 6.1.1.4'
Cu Cu 0.3201 1.2651 'International Tables Vol C Tables 4.2.6.8 and 6.1.1.4'

loop_
_geom_angle_atom_site_label_1
_geom_angle_atom_site_label_2
_geom_angle_atom_site_label_3
_geom_angle
_geom_angle_site_symmetry_1
_geom_angle_site_symmetry_3
_geom_angle_publ_flag
N2 Cu1 N1 122.90(6) . . ?
N2 Cu1 Cl1 112.98(4) . . ?
N1 Cu1 Cl1 103.92(4) . . ?
N2 Cu1 Cl1 117.38(4) . 3_565 ?
N1 Cu1 Cl1 101.50(4) . 3_565 ?
Cl1 Cu1 Cl1 93.490(14) . 3_565 ?
Cu1 Cl1 Cu1 86.511(14) . 3_565 ?
C3 S1 C6 105.27(8) . . ?
C7 S2 C6 101.66(7) . . ?
C5 N1 C1 116.33(14) . . ?
C5 N1 Cu1 119.02(11) . . ?
C1 N1 Cu1 123.75(11) . . ?
C9 N2 C10 116.15(14) . . ?
C9 N2 Cu1 121.87(11) . . ?
C10 N2 Cu1 121.97(11) . . ?
N1 C1 C2 123.90(14) . . ?
C1 C2 C3 118.78(14) . . ?
C2 C3 C4 118.38(14) . . ?
C2 C3 S1 114.98(12) . . ?
C4 C3 S1 126.63(12) . . ?
C5 C4 C3 118.35(14) . . ?
N1 C5 C4 124.22(14) . . ?
S1 C6 S2 111.24(9) . . ?
C8 C7 C11 117.49(14) . . ?
C8 C7 S2 124.92(12) . . ?
C11 C7 S2 117.58(12) . . ?
C9 C8 C7 118.92(15) 4_475 . ?
N2 C10 C11 123.66(15) . 4_776 ?
N2 C9 C8 124.39(15) . 4_776 ?
C10 C11 C7 119.35(15) 4_475 . ?

loop_
_geom_bond_atom_site_label_1
_geom_bond_atom_site_label_2
_geom_bond_distance
_geom_bond_site_symmetry_2
_geom_bond_publ_flag
Cu1 N2 1.9938(14) . ?
Cu1 N1 2.0364(14) . ?
Cu1 Cl1 2.4148(4) . ?
Cu1 Cl1 2.4445(4) 3_565 ?
Cl1 Cu1 2.4445(4) 3_565 ?
S1 C3 1.7512(16) . ?
S1 C6 1.7937(16) . ?
S2 C7 1.7600(16) . ?
S2 C6 1.8191(16) . ?
N1 C5 1.345(2) . ?
N1 C1 1.353(2) . ?
N2 C9 1.343(2) . ?
N2 C10 1.352(2) . ?
C1 C2 1.379(2) . ?
C2 C3 1.397(2) . ?
C3 C4 1.397(2) . ?
C4 C5 1.386(2) . ?
C7 C8 1.394(2) . ?
C7 C11 1.401(2) . ?
C8 C9 1.384(2) 4_475 ?
C10 C11 1.381(2) 4_776 ?
C9 C8 1.384(2) 4_776 ?
C11 C10 1.381(2) 4_475 ?
